data_4109789
loop_
_publ_author_name
'Huaqiao Tan'
'Yangguang Li'
'Zhiming Zhang'
'Chao Qin'
'Xinlong Wang'
'Enbo Wang'
'Zhongmin Su'

_publ_section_title
;
 Chiral Polyoxometalate-Induced Enantiomerically 3D Architectures: A New
 Route for Synthesis of High-Dimensional Chiral Compounds
;
_journal_name_full 'Journal of the American Chemical Society'
_journal_page_first 10066
_journal_page_last 10067
_journal_paper_doi 10.1021/ja073153w
_journal_volume 129
_journal_year 2007
_chemical_formula_sum 'H30 K3 Mn Mo9 N3 O41'
_chemical_formula_weight 1763.97
_chemical_name_systematic
; 
 ? 
;
_space_group_IT_number 155
_symmetry_cell_setting trigonal
_symmetry_space_group_name_Hall 'R 3 2"'
_symmetry_space_group_name_H-M 'R 3 2 :H'
_atom_sites_solution_hydrogens none
_atom_sites_solution_primary direct
_atom_sites_solution_secondary difmap
_audit_creation_method SHELXL-97
_cell_angle_alpha 90.00
_cell_angle_beta 90.00
_cell_angle_gamma 120.00
_cell_formula_units_Z 3
_cell_length_a 15.802(2)
_cell_length_b 15.802(2)
_cell_length_c 12.404(3)
_cell_measurement_temperature 150(2)
_cell_volume 2682.4(8)
_computing_structure_refinement 'SHELXL-97 (Sheldrick, 1997)'
_computing_structure_solution 'SHELXS-97 (Sheldrick, 1990)'
_diffrn_ambient_temperature 150(2)
_diffrn_detector_area_resol_mean 0.01
_diffrn_measured_fraction_theta_full 0.982
_diffrn_measured_fraction_theta_max 0.982
_diffrn_measurement_device_type 'Rigaku R-AXIS RAPID IP'
_diffrn_measurement_method Oscillation
_diffrn_radiation_monochromator graphite
_diffrn_radiation_source 'Rotation anode'
_diffrn_radiation_type MoK\a
_diffrn_radiation_wavelength 0.71073
_diffrn_reflns_av_R_equivalents 0.0323
_diffrn_reflns_av_sigmaI/netI 0.0223
_diffrn_reflns_limit_h_max 19
_diffrn_reflns_limit_h_min -18
_diffrn_reflns_limit_k_max 18
_diffrn_reflns_limit_k_min -19
_diffrn_reflns_limit_l_max 15
_diffrn_reflns_limit_l_min -15
_diffrn_reflns_number 7342
_diffrn_reflns_theta_full 25.48
_diffrn_reflns_theta_max 25.48
_diffrn_reflns_theta_min 4.27
_diffrn_standards_decay_% none
_diffrn_standards_interval_count 0
_diffrn_standards_interval_time 0
_diffrn_standards_number 0
_exptl_absorpt_coefficient_mu 3.867
_exptl_absorpt_correction_T_max 0.4699
_exptl_absorpt_correction_T_min 0.4216
_exptl_absorpt_correction_type multi-scan
_exptl_absorpt_process_details 'ABSCOR by T.Higashi    8 March, 1995'
_exptl_crystal_colour red
_exptl_crystal_density_diffrn 3.276
_exptl_crystal_description block
_exptl_crystal_F_000 2517
_exptl_crystal_size_max 0.27
_exptl_crystal_size_mid 0.25
_exptl_crystal_size_min 0.23
_refine_diff_density_max 1.603
_refine_diff_density_min -1.017
_refine_diff_density_rms 0.169
_refine_ls_abs_structure_details 'Flack H D (1983), Acta Cryst. A39, 876-881'
_refine_ls_abs_structure_Flack 0.32(8)
_refine_ls_extinction_method none
_refine_ls_goodness_of_fit_ref 1.130
_refine_ls_hydrogen_treatment none
_refine_ls_matrix_type full
_refine_ls_number_parameters 99
_refine_ls_number_reflns 1106
_refine_ls_number_restraints 24
_refine_ls_restrained_S_all 1.176
_refine_ls_R_factor_all 0.0294
_refine_ls_R_factor_gt 0.0288
_refine_ls_shift/su_max 0.000
_refine_ls_shift/su_mean 0.000
_refine_ls_structure_factor_coef Fsqd
_refine_ls_weighting_details 'calc w=1/[\s^2^(Fo^2^)+(0.0700P)^2^+0.0000P] where P=(Fo^2^+2Fc^2^)/3'
_refine_ls_weighting_scheme calc
_refine_ls_wR_factor_gt 0.0841
_refine_ls_wR_factor_ref 0.0848
_reflns_number_gt 1090
_reflns_number_total 1106
_reflns_threshold_expression >2sigma(I)
_cod_data_source_file ja073153wsi20070706_044409.cif
_cod_data_source_block 1
_cod_original_sg_symbol_H-M 'R 3 2'
_cod_database_code 4109789

loop_
_symmetry_equiv_pos_as_xyz
'x, y, z'
'-y, x-y, z'
'-x+y, -x, z'
'y, x, -z'
'x-y, -y, -z'
'-x, -x+y, -z'
'x+2/3, y+1/3, z+1/3'
'-y+2/3, x-y+1/3, z+1/3'
'-x+y+2/3, -x+1/3, z+1/3'
'y+2/3, x+1/3, -z+1/3'
'x-y+2/3, -y+1/3, -z+1/3'
'-x+2/3, -x+y+1/3, -z+1/3'
'x+1/3, y+2/3, z+2/3'
'-y+1/3, x-y+2/3, z+2/3'
'-x+y+1/3, -x+2/3, z+2/3'
'y+1/3, x+2/3, -z+2/3'
'x-y+1/3, -y+2/3, -z+2/3'
'-x+1/3, -x+y+2/3, -z+2/3'

loop_
_atom_site_label
_atom_site_type_symbol
_atom_site_fract_x
_atom_site_fract_y
_atom_site_fract_z
_atom_site_U_iso_or_equiv
_atom_site_adp_type
_atom_site_occupancy
_atom_site_symmetry_multiplicity
_atom_site_calc_flag
_atom_site_refinement_flags
Mn1 Mn -0.3333 0.3333 -0.1667 0.0136(4) Uani 1 6 d S
Mo2 Mo -0.41951(4) 0.38779(4) 0.03606(4) 0.0204(2) Uani 1 1 d .
Mo3 Mo -0.3333 0.53556(4) -0.1667 0.0227(2) Uani 1 2 d S
O1 O -0.2234(4) 0.3769(3) -0.2604(3) 0.0182(8) Uani 1 1 d .
O2 O -0.3665(4) 0.4810(4) 0.1263(4) 0.0356(12) Uani 1 1 d .
O3 O -0.3333 0.3333 0.0962(6) 0.0236(17) Uani 1 3 d S
O4 O -0.5330(3) 0.3105(4) 0.0874(5) 0.0308(11) Uani 1 1 d .
O5 O -0.3928(4) 0.5710(4) -0.2548(5) 0.0354(12) Uani 1 1 d .
O6 O -0.4466(4) 0.4475(4) -0.0792(4) 0.0268(10) Uani 1 1 d .
K1 K -0.2228(2) 0.6667 0.1667 0.0730(11) Uani 1 2 d S
OW1 O -0.0906(5) 0.6667 0.1667 0.0405(18) Uani 1 2 d SU
OW2 O -0.1301(14) 0.6037(13) 0.3420(14) 0.074(4) Uani 0.50 1 d PU
OW3 O -0.406(2) 0.4243(18) 0.3413(15) 0.102(6) Uani 0.50 1 d PU
N1 N 0.0355(5) 0.6667 0.1667 0.038(2) Uani 1 2 d SU

loop_
_atom_site_aniso_label
_atom_site_aniso_U_11
_atom_site_aniso_U_22
_atom_site_aniso_U_33
_atom_site_aniso_U_23
_atom_site_aniso_U_13
_atom_site_aniso_U_12
Mn1 0.0125(7) 0.0125(7) 0.0158(9) 0.000 0.000 0.0062(3)
Mo2 0.0203(3) 0.0203(3) 0.0219(3) -0.00345(18) 0.00241(18) 0.0111(2)
Mo3 0.0242(4) 0.0158(3) 0.0308(4) 0.00152(15) 0.0030(3) 0.0121(2)
O1 0.018(2) 0.019(2) 0.021(2) -0.0004(15) 0.0008(18) 0.0116(19)
O2 0.046(3) 0.035(3) 0.032(3) -0.014(2) -0.007(2) 0.026(3)
O3 0.026(3) 0.026(3) 0.018(4) 0.000 0.000 0.0132(13)
O4 0.025(3) 0.027(2) 0.038(3) -0.002(2) 0.0142(19) 0.011(2)
O5 0.039(3) 0.032(3) 0.048(3) 0.013(2) 0.005(2) 0.027(2)
O6 0.024(2) 0.023(2) 0.038(2) -0.0031(19) 0.002(2) 0.016(2)
K1 0.0494(13) 0.0496(18) 0.120(3) -0.032(2) -0.0159(10) 0.0248(9)
OW1 0.033(3) 0.045(4) 0.048(4) -0.008(3) -0.0039(16) 0.022(2)
OW2 0.085(8) 0.065(8) 0.077(7) 0.005(6) 0.020(7) 0.042(7)
OW3 0.102(10) 0.107(10) 0.080(9) -0.019(8) -0.012(8) 0.040(7)
N1 0.020(2) 0.041(4) 0.059(4) -0.038(3) -0.0188(16) 0.0204(19)

loop_
_atom_type_symbol
_atom_type_description
_atom_type_scat_dispersion_real
_atom_type_scat_dispersion_imag
_atom_type_scat_source
N N 0.0061 0.0033 'International Tables Vol C Tables 4.2.6.8 and 6.1.1.4'
H H 0.0000 0.0000 'International Tables Vol C Tables 4.2.6.8 and 6.1.1.4'
O O 0.0106 0.0060 'International Tables Vol C Tables 4.2.6.8 and 6.1.1.4'
K K 0.2009 0.2494 'International Tables Vol C Tables 4.2.6.8 and 6.1.1.4'
Mo Mo -1.6832 0.6857 'International Tables Vol C Tables 4.2.6.8 and 6.1.1.4'
Mn Mn 0.3368 0.7283 'International Tables Vol C Tables 4.2.6.8 and 6.1.1.4'

loop_
_geom_angle_atom_site_label_1
_geom_angle_atom_site_label_2
_geom_angle_atom_site_label_3
_geom_angle
_geom_angle_site_symmetry_1
_geom_angle_site_symmetry_3
O1 Mn1 O1 86.78(18) 16_454 18_444
O1 Mn1 O1 169.2(3) 16_454 3_455
O1 Mn1 O1 86.4(2) 18_444 3_455
O1 Mn1 O1 101.2(3) 16_454 .
O1 Mn1 O1 169.2(3) 18_444 .
O1 Mn1 O1 86.77(18) 3_455 .
O1 Mn1 O1 86.4(2) 16_454 2_565
O1 Mn1 O1 101.2(3) 18_444 2_565
O1 Mn1 O1 86.77(18) 3_455 2_565
O1 Mn1 O1 86.77(18) . 2_565
O1 Mn1 O1 86.77(18) 16_454 17_554
O1 Mn1 O1 86.77(18) 18_444 17_554
O1 Mn1 O1 101.2(3) 3_455 17_554
O1 Mn1 O1 86.4(2) . 17_554
O1 Mn1 O1 169.2(3) 2_565 17_554
O1 Mn1 Mo2 43.21(13) 16_454 3_455
O1 Mn1 Mo2 90.15(12) 18_444 3_455
O1 Mn1 Mo2 145.10(13) 3_455 3_455
O1 Mn1 Mo2 90.71(13) . 3_455
O1 Mn1 Mo2 127.86(13) 2_565 3_455
O1 Mn1 Mo2 43.95(13) 17_554 3_455
O1 Mn1 Mo2 127.86(13) 16_454 17_554
O1 Mn1 Mo2 90.71(13) 18_444 17_554
O1 Mn1 Mo2 43.95(13) 3_455 17_554
O1 Mn1 Mo2 90.14(12) . 17_554
O1 Mn1 Mo2 43.21(13) 2_565 17_554
O1 Mn1 Mo2 145.10(13) 17_554 17_554
Mo2 Mn1 Mo2 170.952(19) 3_455 17_554
O1 Mn1 Mo2 90.15(12) 16_454 2_565
O1 Mn1 Mo2 43.95(13) 18_444 2_565
O1 Mn1 Mo2 90.71(13) 3_455 2_565
O1 Mn1 Mo2 127.86(13) . 2_565
O1 Mn1 Mo2 145.10(13) 2_565 2_565
O1 Mn1 Mo2 43.21(13) 17_554 2_565
Mo2 Mn1 Mo2 63.896(19) 3_455 2_565
Mo2 Mn1 Mo2 121.94(2) 17_554 2_565
O1 Mn1 Mo2 43.95(13) 16_454 .
O1 Mn1 Mo2 43.22(13) 18_444 .
O1 Mn1 Mo2 127.86(13) 3_455 .
O1 Mn1 Mo2 145.10(13) . .
O1 Mn1 Mo2 90.71(13) 2_565 .
O1 Mn1 Mo2 90.15(12) 17_554 .
Mo2 Mn1 Mo2 63.896(19) 3_455 .
Mo2 Mn1 Mo2 111.31(2) 17_554 .
Mo2 Mn1 Mo2 63.896(19) 2_565 .
O1 Mn1 Mo2 90.71(13) 16_454 18_444
O1 Mn1 Mo2 145.10(13) 18_444 18_444
O1 Mn1 Mo2 90.14(12) 3_455 18_444
O1 Mn1 Mo2 43.21(13) . 18_444
O1 Mn1 Mo2 43.95(13) 2_565 18_444
O1 Mn1 Mo2 127.86(13) 17_554 18_444
Mo2 Mn1 Mo2 111.31(2) 3_455 18_444
Mo2 Mn1 Mo2 63.895(19) 17_554 18_444
Mo2 Mn1 Mo2 170.949(18) 2_565 18_444
Mo2 Mn1 Mo2 121.94(2) . 18_444
O1 Mn1 Mo2 145.10(13) 16_454 16_454
O1 Mn1 Mo2 127.86(13) 18_444 16_454
O1 Mn1 Mo2 43.21(13) 3_455 16_454
O1 Mn1 Mo2 43.95(13) . 16_454
O1 Mn1 Mo2 90.15(12) 2_565 16_454
O1 Mn1 Mo2 90.70(13) 17_554 16_454
Mo2 Mn1 Mo2 121.94(2) 3_455 16_454
Mo2 Mn1 Mo2 63.895(19) 17_554 16_454
Mo2 Mn1 Mo2 111.31(2) 2_565 16_454
Mo2 Mn1 Mo2 170.951(18) . 16_454
Mo2 Mn1 Mo2 63.895(19) 18_444 16_454
O2 Mo2 O4 105.1(3) . .
O2 Mo2 O6 101.7(3) . .
O4 Mo2 O6 102.8(3) . .
O2 Mo2 O3 89.0(2) . .
O4 Mo2 O3 103.9(2) . .
O6 Mo2 O3 147.4(2) . .
O2 Mo2 O1 161.3(2) . 18_444
O4 Mo2 O1 86.9(2) . 18_444
O6 Mo2 O1 89.2(2) . 18_444
O3 Mo2 O1 74.07(19) . 18_444
O2 Mo2 O1 95.8(2) . 16_454
O4 Mo2 O1 159.0(2) . 16_454
O6 Mo2 O1 74.8(2) . 16_454
O3 Mo2 O1 73.56(19) . 16_454
O1 Mo2 O1 72.3(2) 18_444 16_454
O2 Mo2 Mn1 131.59(19) . .
O4 Mo2 Mn1 122.68(18) . .
O6 Mo2 Mn1 76.68(15) . .
O3 Mo2 Mn1 73.36(19) . .
O1 Mo2 Mn1 36.22(12) 18_444 .
O1 Mo2 Mn1 36.33(12) 16_454 .
O5 Mo3 O5 105.8(4) 18_444 .
O5 Mo3 O6 100.1(2) 18_444 .
O5 Mo3 O6 97.5(3) . .
O5 Mo3 O6 97.5(3) 18_444 18_444
O5 Mo3 O6 100.1(2) . 18_444
O6 Mo3 O6 150.6(3) . 18_444
O5 Mo3 O1 161.8(2) 18_444 2_565
O5 Mo3 O1 91.5(2) . 2_565
O6 Mo3 O1 82.64(19) . 2_565
O6 Mo3 O1 73.55(17) 18_444 2_565
O5 Mo3 O1 91.5(2) 18_444 16_454
O5 Mo3 O1 161.8(2) . 16_454
O6 Mo3 O1 73.55(17) . 16_454
O6 Mo3 O1 82.63(19) 18_444 16_454
O1 Mo3 O1 71.9(2) 2_565 16_454
O5 Mo3 Mn1 127.1(2) 18_444 .
O5 Mo3 Mn1 127.1(2) . .
O6 Mo3 Mn1 75.29(14) . .
O6 Mo3 Mn1 75.29(14) 18_444 .
O1 Mo3 Mn1 35.93(12) 2_565 .
O1 Mo3 Mn1 35.93(12) 16_454 .
O5 Mo3 K1 52.9(2) 18_444 14_564
O5 Mo3 K1 52.9(2) . 14_564
O6 Mo3 K1 104.71(14) . 14_564
O6 Mo3 K1 104.71(14) 18_444 14_564
O1 Mo3 K1 144.07(12) 2_565 14_564
O1 Mo3 K1 144.07(12) 16_454 14_564
Mn1 Mo3 K1 180.0 . 14_564
Mn1 O1 Mo2 100.57(19) . 18_444
Mn1 O1 Mo3 100.89(18) . 3_455
Mo2 O1 Mo3 153.8(2) 18_444 3_455
Mn1 O1 Mo2 99.7(2) . 16_454
Mo2 O1 Mo2 98.15(15) 18_444 16_454
Mo3 O1 Mo2 92.81(16) 3_455 16_454
Mo2 O2 K1 147.4(3) . .
Mo2 O3 Mo2 107.9(2) 2_565 3_455
Mo2 O3 Mo2 107.9(2) 2_565 .
Mo2 O3 Mo2 107.9(2) 3_455 .
Mo2 O4 K1 145.2(3) . 2_565
Mo3 O5 K1 101.0(3) . 14_564
Mo3 O5 K1 139.6(3) . 9_354
K1 O5 K1 110.68(16) 14_564 9_354
Mo2 O6 Mo3 115.0(3) . .
OW1 K1 O2 107.27(13) . .
OW1 K1 O2 107.27(13) . 11_565
O2 K1 O2 145.5(3) . 11_565
OW1 K1 O4 44.63(11) . 10_465
O2 K1 O4 148.5(2) . 10_465
O2 K1 O4 64.54(15) 11_565 10_465
OW1 K1 O4 44.63(11) . 3_455
O2 K1 O4 64.54(15) . 3_455
O2 K1 O4 148.5(2) 11_565 3_455
O4 K1 O4 89.3(2) 10_465 3_455
OW1 K1 OW2 50.0(3) . 11_565
O2 K1 OW2 108.9(4) . 11_565
O2 K1 OW2 93.3(4) 11_565 11_565
O4 K1 OW2 66.7(3) 10_465 11_565
O4 K1 OW2 58.7(4) 3_455 11_565
OW1 K1 OW2 50.0(3) . .
O2 K1 OW2 93.3(4) . .
O2 K1 OW2 108.9(4) 11_565 .
O4 K1 OW2 58.7(4) 10_465 .
O4 K1 OW2 66.7(3) 3_455 .
OW2 K1 OW2 100.0(6) 11_565 .
OW1 K1 O5 153.95(11) . 4_465
O2 K1 O5 63.42(16) . 4_465
O2 K1 O5 85.07(17) 11_565 4_465
O4 K1 O5 133.20(14) 10_465 4_465
O4 K1 O5 126.46(15) 3_455 4_465
OW2 K1 O5 154.4(3) 11_565 4_465
OW2 K1 O5 104.6(3) . 4_465
OW1 K1 O5 153.95(11) . 9_355
O2 K1 O5 85.07(17) . 9_355
O2 K1 O5 63.42(16) 11_565 9_355
O4 K1 O5 126.46(15) 10_465 9_355
O4 K1 O5 133.20(14) 3_455 9_355
OW2 K1 O5 104.6(3) 11_565 9_355
OW2 K1 O5 154.4(3) . 9_355
O5 K1 O5 52.1(2) 4_465 9_355
OW1 K1 O5 99.60(12) . 14_565
O2 K1 O5 106.17(15) . 14_565
O2 K1 O5 67.82(14) 11_565 14_565
O4 K1 O5 72.36(15) 10_465 14_565
O4 K1 O5 122.71(16) 3_455 14_565
OW2 K1 O5 139.1(3) 11_565 14_565
OW2 K1 O5 57.2(3) . 14_565
O5 K1 O5 63.19(17) 4_465 14_565
O5 K1 O5 98.70(15) 9_355 14_565
OW1 K1 O5 99.60(12) . 18_444
O2 K1 O5 67.82(14) . 18_444
O2 K1 O5 106.17(15) 11_565 18_444
O4 K1 O5 122.71(16) 10_465 18_444
O4 K1 O5 72.36(15) 3_455 18_444
OW2 K1 O5 57.2(3) 11_565 18_444
OW2 K1 O5 139.1(3) . 18_444
O5 K1 O5 98.70(15) 4_465 18_444
O5 K1 O5 63.19(17) 9_355 18_444
O5 K1 O5 160.8(2) 14_565 18_444
OW1 K1 OW3 76.3(5) . 14_564
O2 K1 OW3 130.5(4) . 14_564
O2 K1 OW3 59.4(4) 11_565 14_564
O4 K1 OW3 65.3(4) 10_465 14_564
O4 K1 OW3 94.7(5) 3_455 14_564
OW2 K1 OW3 36.1(5) 11_565 14_564
OW2 K1 OW3 120.3(6) . 14_564
O5 K1 OW3 128.9(5) 4_465 14_564
O5 K1 OW3 78.3(5) 9_355 14_564
O5 K1 OW3 122.2(4) 14_565 14_564
O5 K1 OW3 63.0(4) 18_444 14_564

loop_
_geom_bond_atom_site_label_1
_geom_bond_atom_site_label_2
_geom_bond_distance
_geom_bond_site_symmetry_2
Mn1 O1 1.909(5) 16_454
Mn1 O1 1.909(5) 18_444
Mn1 O1 1.909(5) 3_455
Mn1 O1 1.909(5) .
Mn1 O1 1.909(5) 2_565
Mn1 O1 1.909(5) 17_554
Mn1 Mo2 3.1765(7) 3_455
Mn1 Mo2 3.1765(7) 17_554
Mn1 Mo2 3.1765(7) 2_565
Mn1 Mo2 3.1765(7) .
Mn1 Mo2 3.1765(7) 18_444
Mn1 Mo2 3.1765(7) 16_454
Mo2 O2 1.701(5) .
Mo2 O4 1.710(5) .
Mo2 O6 1.876(5) .
Mo2 O3 2.079(3) .
Mo2 O1 2.213(4) 18_444
Mo2 O1 2.237(4) 16_454
Mo3 O5 1.709(6) 18_444
Mo3 O5 1.709(6) .
Mo3 O6 1.957(5) .
Mo3 O6 1.957(5) 18_444
Mo3 O1 2.227(4) 2_565
Mo3 O1 2.227(4) 16_454
Mo3 K1 3.819(4) 14_564
O1 Mo2 2.212(4) 18_444
O1 Mo3 2.227(4) 3_455
O1 Mo2 2.237(4) 16_454
O2 K1 2.711(5) .
O3 Mo2 2.079(3) 2_565
O3 Mo2 2.079(3) 3_455
O4 K1 2.955(6) 2_565
O5 K1 3.104(7) 14_564
O5 K1 3.125(6) 9_354
K1 OW1 2.088(9) .
K1 O2 2.711(5) 11_565
K1 O4 2.955(6) 10_465
K1 O4 2.955(6) 3_455
K1 OW2 3.05(2) 11_565
K1 OW2 3.05(2) .
K1 O5 3.104(7) 4_465
K1 O5 3.104(7) 9_355
K1 O5 3.125(6) 14_565
K1 O5 3.126(6) 18_444
K1 OW3 3.14(2) 14_564
OW3 K1 3.14(2) 9_355
